data_7242055
loop_
_publ_author_name
'Kong, Yanyan'
'Kim, Jung Keun'
'Li, Yabo'
'Zhang, Jianye'
'Huang, Mengmeng'
'Wu, Yangjie'

_publ_section_title
;
 An oxidant- and catalyst-free electrooxidative cross-coupling approach to
 3-tetrahydroisoquinoline substituted coumarins
;
_journal_issue 3
_journal_name_full 'Green Chemistry'
_journal_page_first 1274
_journal_page_last 1279
_journal_paper_doi 10.1039/D0GC03930F
_journal_volume 23
_journal_year 2021
_chemical_formula_moiety 'C24 H20 N2 O2'
_chemical_formula_sum 'C24 H20 N2 O2'
_chemical_formula_weight 368.42
_space_group_crystal_system monoclinic
_space_group_IT_number 14
_space_group_name_Hall '-P 2yn'
_space_group_name_H-M_alt 'P 1 21/n 1'
_atom_sites_solution_hydrogens mixed
_atom_sites_solution_primary direct
_audit_creation_date 2019-12-11
_audit_creation_method
;
Olex2 1.2
(compiled 2018.05.29 svn.r3508 for OlexSys, GUI svn.r5506)
;
_audit_update_record
;
2020-09-17 deposited with the CCDC.	2021-01-08 downloaded from the CCDC.
;
_cell_angle_alpha 90
_cell_angle_beta 102.461(6)
_cell_angle_gamma 90
_cell_formula_units_Z 4
_cell_length_a 8.6666(5)
_cell_length_b 23.4805(11)
_cell_length_c 9.5853(4)
_cell_measurement_reflns_used 1862
_cell_measurement_temperature 293(2)
_cell_measurement_theta_max 70.4740
_cell_measurement_theta_min 3.7500
_cell_volume 1904.62(17)
_computing_cell_refinement 'CrysAlisPro 1.171.40.53 (Rigaku OD, 2019)'
_computing_data_collection 'CrysAlisPro 1.171.40.53 (Rigaku OD, 2019)'
_computing_data_reduction 'CrysAlisPro 1.171.40.53 (Rigaku OD, 2019)'
_computing_molecular_graphics 'Olex2 (Dolomanov et al., 2009)'
_computing_publication_material 'Olex2 (Dolomanov et al., 2009)'
_computing_structure_refinement 'ShelXL (Sheldrick, 2015)'
_computing_structure_solution 'ShelXS (Sheldrick, 2008)'
_diffrn_ambient_temperature 293(2)
_diffrn_detector 'CCD plate'
_diffrn_detector_area_resol_mean 16.2312
_diffrn_detector_type Eos
_diffrn_measured_fraction_theta_full 1.000
_diffrn_measured_fraction_theta_max 1.000
_diffrn_measurement_details
;
List of Runs (angles in degrees, time in seconds):

  # Type    Start    End  Width  t~exp~   \w     \q     \k     \f   Frames
#--------------------------------------------------------------------------
  1  \w      3.00  35.00   1.00    1.15    --  -33.50  77.00 -90.00   32
  2  \w   -102.00 -59.00   1.00    1.15    --  -33.50 -57.00 120.00   43
  3  \w    -63.00 -37.00   1.00    1.15    --  -33.50 178.00 120.00   26
  4  \w    -58.00 -15.00   1.00    1.15    --  -33.50  77.00 -90.00   43
  5  \w    -47.00 -17.00   1.00    1.15    --  -33.50 -57.00 120.00   30
  6  \w     42.00  75.00   1.00    1.15    --   36.47 -99.00 -30.00   33
  7  \w     -2.00  25.00   1.00    1.15    --   36.47 -99.00 -30.00   27
  8  \w     75.00 101.00   1.00    1.15    --   36.47 178.00  30.00   26
  9  \w     57.00 110.00   1.00    1.15    --   36.47 178.00 -60.00   53
 10  \w     41.00 103.00   1.00    1.15    --   36.47  57.00  30.00   62
 11  \w    109.00 151.00   1.00    5.50    --  108.00  61.00 -30.00   42
 12  \w     79.00 176.00   1.00    5.50    --  108.00  77.00-180.00   97
 13  \w     79.00 177.00   1.00    5.50    --  108.00  77.00 -90.00   98
 14  \w     57.00 110.00   1.00    5.50    --  108.00 -94.00   0.00   53
 15  \w     40.00  96.00   1.00    5.50    --  108.00 -94.00  90.00   56
 16  \w     88.00 150.00   1.00    5.50    --  108.00  61.00-120.00   62
 17  \w     37.00 111.00   1.00    5.50    --  108.00-111.00-120.00   74
 18  \w    103.00 178.00   1.00    5.50    --  108.00 111.00 150.00   75
;
_diffrn_measurement_device 'four-circle diffractometer'
_diffrn_measurement_device_type 'Xcalibur, Eos, Gemini'
_diffrn_measurement_method '\w scans'
_diffrn_orient_matrix_type 'CrysAlisPro convention (1999,Acta A55,543-557)'
_diffrn_orient_matrix_UB_11 -0.1791100000
_diffrn_orient_matrix_UB_12 -0.0031407000
_diffrn_orient_matrix_UB_13 -0.0074470000
_diffrn_orient_matrix_UB_21 -0.0057909000
_diffrn_orient_matrix_UB_22 0.0652730000
_diffrn_orient_matrix_UB_23 0.0139101000
_diffrn_orient_matrix_UB_31 -0.0321006000
_diffrn_orient_matrix_UB_32 0.0056968000
_diffrn_orient_matrix_UB_33 -0.1639258000
_diffrn_radiation_monochromator graphite
_diffrn_radiation_probe x-ray
_diffrn_radiation_type CuK\a
_diffrn_radiation_wavelength 1.54184
_diffrn_reflns_av_R_equivalents 0.0300
_diffrn_reflns_av_unetI/netI 0.0404
_diffrn_reflns_Laue_measured_fraction_full 1.000
_diffrn_reflns_Laue_measured_fraction_max 1.000
_diffrn_reflns_limit_h_max 10
_diffrn_reflns_limit_h_min -10
_diffrn_reflns_limit_k_max 28
_diffrn_reflns_limit_k_min -17
_diffrn_reflns_limit_l_max 9
_diffrn_reflns_limit_l_min -11
_diffrn_reflns_number 7573
_diffrn_reflns_point_group_measured_fraction_full 1.000
_diffrn_reflns_point_group_measured_fraction_max 1.000
_diffrn_reflns_theta_full 67.044
_diffrn_reflns_theta_max 67.043
_diffrn_reflns_theta_min 3.765
_diffrn_source 'fine-focus sealed X-ray tube'
_diffrn_source_type 'Enhance (Cu) X-ray Source'
_exptl_absorpt_coefficient_mu 0.656
_exptl_absorpt_correction_T_max 1.00000
_exptl_absorpt_correction_T_min 0.94649
_exptl_absorpt_correction_type multi-scan
_exptl_absorpt_process_details
;
CrysAlisPro 1.171.40.53 (Rigaku Oxford Diffraction, 2019)
Empirical absorption correction using spherical harmonics,
 implemented in SCALE3 ABSPACK scaling algorithm.
;
_exptl_crystal_colour colourless
_exptl_crystal_colour_primary colourless
_exptl_crystal_density_diffrn 1.285
_exptl_crystal_description prism
_exptl_crystal_F_000 776
_exptl_crystal_size_max 0.18
_exptl_crystal_size_mid 0.12
_exptl_crystal_size_min 0.1
_refine_diff_density_max 0.263
_refine_diff_density_min -0.192
_refine_diff_density_rms 0.039
_refine_ls_extinction_method none
_refine_ls_goodness_of_fit_ref 1.032
_refine_ls_hydrogen_treatment mixed
_refine_ls_matrix_type full
_refine_ls_number_parameters 258
_refine_ls_number_reflns 3403
_refine_ls_number_restraints 0
_refine_ls_restrained_S_all 1.032
_refine_ls_R_factor_all 0.0690
_refine_ls_R_factor_gt 0.0517
_refine_ls_shift/su_max 0.000
_refine_ls_shift/su_mean 0.000
_refine_ls_structure_factor_coef Fsqd
_refine_ls_weighting_details 'w=1/[\s^2^(Fo^2^)+(0.0723P)^2^+0.2939P] where P=(Fo^2^+2Fc^2^)/3'
_refine_ls_weighting_scheme calc
_refine_ls_wR_factor_gt 0.1347
_refine_ls_wR_factor_ref 0.1502
_reflns_Friedel_coverage 0.000
_reflns_number_gt 2558
_reflns_number_total 3403
_reflns_threshold_expression 'I > 2\s(I)'
_cod_data_source_file d0gc03930f2.cif
_cod_data_source_block 201912314
_cod_depositor_comments 'Adding full bibliography for 7242054--7242055.cif.'
_cod_original_cell_volume 1904.62(18)
_cod_database_code 7242055
_shelx_shelxl_version_number 2014/7
_chemical_oxdiff_formula C40H40O2N4
_shelx_space_group_comment
;
The symmetry employed for this shelxl refinement is uniquely defined
by the following loop, which should always be used as a source of
symmetry information in preference to the above space-group names.
They are only intended as comments.
;
_shelx_estimated_absorpt_t_max 0.937
_shelx_estimated_absorpt_t_min 0.891
_reflns_odcompleteness_completeness 99.97
_reflns_odcompleteness_iscentric 1
_reflns_odcompleteness_theta 66.97
_olex2_refinement_description
;
1. Fixed Uiso
 At 1.2 times of:
  All C(H) groups, All C(H,H) groups
 At 1.5 times of:
  All O(H) groups
2.a Ternary CH refined with riding coordinates:
 C10(H10)
2.b Secondary CH2 refined with riding coordinates:
 C11(H11A,H11B), C12(H12A,H12B)
2.c Aromatic/amide H refined with riding coordinates:
 C6(H6), C7(H7), C8(H8), C9(H9), C15(H15), C16(H16), C17(H17), C18(H18),
 C20(H20), C21(H21), C22(H22), C23(H23), C24(H24)
2.d Idealised tetrahedral OH refined as rotating group:
 O2(H2)
;
_olex2_submission_special_instructions 'No special instructions were received'
_oxdiff_exptl_absorpt_empirical_details
;
Empirical correction (ABSPACK) includes:
- Absorption correction using spherical harmonics
- Frame scaling
;
_oxdiff_exptl_absorpt_empirical_full_max 1.127
_oxdiff_exptl_absorpt_empirical_full_min 0.919

loop_
_space_group_symop_operation_xyz
'x, y, z'
'-x+1/2, y+1/2, -z+1/2'
'-x, -y, -z'
'x-1/2, -y-1/2, z-1/2'

loop_
_atom_site_label
_atom_site_type_symbol
_atom_site_fract_x
_atom_site_fract_y
_atom_site_fract_z
_atom_site_U_iso_or_equiv
_atom_site_adp_type
_atom_site_occupancy
_atom_site_site_symmetry_order
_atom_site_calc_flag
_atom_site_refinement_flags_posn
_atom_site_refinement_flags_adp
_atom_site_refinement_flags_occupancy
_atom_site_disorder_assembly
_atom_site_disorder_group
O1 O 0.53255(19) 0.57286(7) 0.0534(2) 0.0651(5) Uani 1 1 d . . . . .
O2 O 0.04005(18) 0.66209(7) 0.03420(16) 0.0523(4) Uani 1 1 d . . . . .
H2 H 0.0926 0.6821 0.0969 0.078 Uiso 1 1 calc GR . . . .
N1 N 0.3060(2) 0.53218(8) -0.0695(2) 0.0503(4) Uani 1 1 d . . . . .
H1 H 0.363(3) 0.5017(14) -0.069(3) 0.064(8) Uiso 1 1 d . . . . .
N2 N 0.3048(2) 0.69510(8) 0.22394(19) 0.0501(4) Uani 1 1 d . . . . .
C1 C 0.3868(3) 0.57580(9) 0.0089(2) 0.0477(5) Uani 1 1 d . . . . .
C2 C 0.2925(2) 0.62357(8) 0.0364(2) 0.0425(4) Uani 1 1 d . . . . .
C3 C 0.1319(2) 0.62097(8) -0.00153(19) 0.0419(4) Uani 1 1 d . . . . .
C4 C 0.0520(3) 0.57447(9) -0.0856(2) 0.0455(5) Uani 1 1 d . . . . .
C5 C 0.1453(3) 0.53071(9) -0.1209(2) 0.0471(5) Uani 1 1 d . . . . .
C6 C 0.0754(4) 0.48529(11) -0.2069(2) 0.0628(6) Uani 1 1 d . . . . .
H6 H 0.1376 0.4562 -0.2310 0.075 Uiso 1 1 calc R . . . .
C7 C -0.0856(4) 0.48408(12) -0.2551(3) 0.0714(8) Uani 1 1 d . . . . .
H7 H -0.1319 0.4543 -0.3134 0.086 Uiso 1 1 calc R . . . .
C8 C -0.1802(3) 0.52676(12) -0.2180(3) 0.0712(8) Uani 1 1 d . . . . .
H8 H -0.2893 0.5251 -0.2504 0.085 Uiso 1 1 calc R . . . .
C9 C -0.1134(3) 0.57156(11) -0.1333(2) 0.0566(6) Uani 1 1 d . . . . .
H9 H -0.1772 0.5998 -0.1077 0.068 Uiso 1 1 calc R . . . .
C10 C 0.3748(3) 0.67732(9) 0.1034(2) 0.0455(5) Uani 1 1 d . . . . .
H10 H 0.4871 0.6690 0.1397 0.055 Uiso 1 1 calc R . . . .
C11 C 0.3610(4) 0.75280(10) 0.2748(3) 0.0629(7) Uani 1 1 d . . . . .
H11A H 0.4756 0.7539 0.2941 0.076 Uiso 1 1 calc R . . . .
H11B H 0.3279 0.7613 0.3629 0.076 Uiso 1 1 calc R . . . .
C12 C 0.2953(4) 0.79649(11) 0.1644(3) 0.0731(8) Uani 1 1 d . . . . .
H12A H 0.3454 0.8329 0.1924 0.088 Uiso 1 1 calc R . . . .
H12B H 0.1829 0.8007 0.1596 0.088 Uiso 1 1 calc R . . . .
C13 C 0.3210(3) 0.78047(10) 0.0195(3) 0.0550(5) Uani 1 1 d . . . . .
C14 C 0.3593(2) 0.72505(9) -0.0080(2) 0.0471(5) Uani 1 1 d . . . . .
C15 C 0.3853(3) 0.71195(11) -0.1433(3) 0.0617(6) Uani 1 1 d . . . . .
H15 H 0.4142 0.6751 -0.1627 0.074 Uiso 1 1 calc R . . . .
C16 C 0.3684(4) 0.75340(13) -0.2492(3) 0.0707(7) Uani 1 1 d . . . . .
H16 H 0.3850 0.7440 -0.3391 0.085 Uiso 1 1 calc R . . . .
C17 C 0.3272(3) 0.80816(13) -0.2216(3) 0.0706(7) Uani 1 1 d . . . . .
H17 H 0.3133 0.8357 -0.2929 0.085 Uiso 1 1 calc R . . . .
C18 C 0.3067(3) 0.82168(11) -0.0870(3) 0.0650(7) Uani 1 1 d . . . . .
H18 H 0.2830 0.8590 -0.0669 0.078 Uiso 1 1 calc R . . . .
C19 C 0.3280(3) 0.65463(9) 0.3415(2) 0.0488(5) Uani 1 1 d . . . . .
C20 C 0.4418(3) 0.61256(11) 0.3625(3) 0.0595(6) Uani 1 1 d . . . . .
H20 H 0.5071 0.6081 0.2980 0.071 Uiso 1 1 calc R . . . .
C21 C 0.4586(4) 0.57684(13) 0.4806(3) 0.0741(8) Uani 1 1 d . . . . .
H21 H 0.5367 0.5490 0.4954 0.089 Uiso 1 1 calc R . . . .
C22 C 0.3623(4) 0.58216(14) 0.5748(3) 0.0801(9) Uani 1 1 d . . . . .
H22 H 0.3747 0.5580 0.6534 0.096 Uiso 1 1 calc R . . . .
C23 C 0.2474(4) 0.62294(15) 0.5536(3) 0.0773(8) Uani 1 1 d . . . . .
H23 H 0.1810 0.6263 0.6175 0.093 Uiso 1 1 calc R . . . .
C24 C 0.2289(3) 0.65967(12) 0.4368(2) 0.0642(6) Uani 1 1 d . . . . .
H24 H 0.1505 0.6874 0.4229 0.077 Uiso 1 1 calc R . . . .

loop_
_atom_site_aniso_label
_atom_site_aniso_U_11
_atom_site_aniso_U_22
_atom_site_aniso_U_33
_atom_site_aniso_U_23
_atom_site_aniso_U_13
_atom_site_aniso_U_12
O1 0.0497(9) 0.0434(8) 0.1003(13) -0.0198(8) 0.0117(9) 0.0010(7)
O2 0.0504(8) 0.0476(8) 0.0545(9) -0.0054(7) 0.0016(7) 0.0085(7)
N1 0.0590(11) 0.0345(9) 0.0582(10) -0.0103(8) 0.0145(8) -0.0015(8)
N2 0.0612(11) 0.0402(9) 0.0448(9) -0.0089(7) 0.0027(8) 0.0021(8)
C1 0.0525(12) 0.0372(10) 0.0534(11) -0.0069(9) 0.0116(9) -0.0029(9)
C2 0.0486(11) 0.0339(10) 0.0438(10) -0.0040(8) 0.0073(8) -0.0025(8)
C3 0.0495(11) 0.0381(10) 0.0358(9) 0.0018(8) 0.0041(8) 0.0016(8)
C4 0.0544(11) 0.0419(10) 0.0362(9) 0.0074(8) 0.0009(8) -0.0075(9)
C5 0.0631(13) 0.0390(10) 0.0365(9) -0.0005(8) 0.0049(9) -0.0101(9)
C6 0.0876(18) 0.0461(12) 0.0498(12) -0.0064(10) 0.0043(12) -0.0140(12)
C7 0.093(2) 0.0572(15) 0.0515(13) -0.0022(11) -0.0119(13) -0.0272(15)
C8 0.0673(15) 0.0724(18) 0.0594(14) 0.0142(13) -0.0185(12) -0.0216(14)
C9 0.0562(13) 0.0565(13) 0.0493(11) 0.0135(10) -0.0058(10) -0.0066(11)
C10 0.0484(10) 0.0371(10) 0.0484(11) -0.0057(8) 0.0047(9) 0.0007(8)
C11 0.0884(18) 0.0413(12) 0.0563(13) -0.0161(10) 0.0094(12) -0.0041(12)
C12 0.106(2) 0.0403(12) 0.0774(17) -0.0079(12) 0.0298(16) 0.0039(13)
C13 0.0545(12) 0.0419(11) 0.0681(14) -0.0012(10) 0.0119(11) -0.0018(10)
C14 0.0465(11) 0.0409(11) 0.0515(12) -0.0018(9) 0.0055(9) -0.0064(9)
C15 0.0772(16) 0.0482(12) 0.0623(14) -0.0061(11) 0.0209(12) -0.0090(12)
C16 0.0877(19) 0.0697(17) 0.0561(13) 0.0018(13) 0.0184(13) -0.0222(14)
C17 0.0706(16) 0.0665(16) 0.0726(17) 0.0212(13) 0.0112(13) -0.0094(13)
C18 0.0628(15) 0.0459(12) 0.0863(18) 0.0107(12) 0.0164(13) 0.0026(11)
C19 0.0576(12) 0.0441(11) 0.0385(10) -0.0055(8) -0.0035(9) -0.0078(9)
C20 0.0613(14) 0.0564(13) 0.0553(13) 0.0013(11) 0.0000(11) -0.0045(11)
C21 0.0778(18) 0.0649(16) 0.0692(16) 0.0138(13) -0.0077(14) -0.0001(14)
C22 0.104(2) 0.078(2) 0.0497(14) 0.0142(13) -0.0024(14) -0.0137(17)
C23 0.093(2) 0.089(2) 0.0490(13) -0.0062(13) 0.0135(14) -0.0174(17)
C24 0.0729(16) 0.0690(16) 0.0472(12) -0.0081(11) 0.0055(11) -0.0008(13)

loop_
_atom_type_symbol
_atom_type_description
_atom_type_scat_dispersion_real
_atom_type_scat_dispersion_imag
_atom_type_scat_source
C C 0.0181 0.0091 'International Tables Vol C Tables 4.2.6.8 and 6.1.1.4'
H H 0.0000 0.0000 'International Tables Vol C Tables 4.2.6.8 and 6.1.1.4'
N N 0.0311 0.0180 'International Tables Vol C Tables 4.2.6.8 and 6.1.1.4'
O O 0.0492 0.0322 'International Tables Vol C Tables 4.2.6.8 and 6.1.1.4'

loop_
_geom_angle_atom_site_label_1
_geom_angle_atom_site_label_2
_geom_angle_atom_site_label_3
_geom_angle
_geom_angle_site_symmetry_1
_geom_angle_site_symmetry_3
_geom_angle_publ_flag
C3 O2 H2 109.5 . . ?
C1 N1 H1 113.1(19) . . ?
C1 N1 C5 125.06(19) . . ?
C5 N1 H1 120.7(19) . . ?
C10 N2 C11 110.70(19) . . ?
C19 N2 C10 114.21(17) . . ?
C19 N2 C11 111.17(17) . . ?
O1 C1 N1 120.5(2) . . ?
O1 C1 C2 123.56(19) . . ?
N1 C1 C2 116.0(2) . . ?
C1 C2 C10 119.26(18) . . ?
C3 C2 C1 120.14(18) . . ?
C3 C2 C10 120.57(18) . . ?
O2 C3 C2 121.89(18) . . ?
O2 C3 C4 116.54(19) . . ?
C2 C3 C4 121.55(19) . . ?
C5 C4 C3 117.33(19) . . ?
C5 C4 C9 119.3(2) . . ?
C9 C4 C3 123.4(2) . . ?
N1 C5 C4 119.41(18) . . ?
N1 C5 C6 120.4(2) . . ?
C4 C5 C6 120.2(2) . . ?
C5 C6 H6 120.2 . . ?
C7 C6 C5 119.5(3) . . ?
C7 C6 H6 120.2 . . ?
C6 C7 H7 119.6 . . ?
C6 C7 C8 120.8(2) . . ?
C8 C7 H7 119.6 . . ?
C7 C8 H8 119.8 . . ?
C9 C8 C7 120.3(3) . . ?
C9 C8 H8 119.8 . . ?
C4 C9 H9 120.1 . . ?
C8 C9 C4 119.8(3) . . ?
C8 C9 H9 120.1 . . ?
N2 C10 C2 109.31(17) . . ?
N2 C10 H10 108.9 . . ?
N2 C10 C14 110.42(17) . . ?
C2 C10 H10 108.9 . . ?
C2 C10 C14 110.43(17) . . ?
C14 C10 H10 108.9 . . ?
N2 C11 H11A 109.6 . . ?
N2 C11 H11B 109.6 . . ?
N2 C11 C12 110.2(2) . . ?
H11A C11 H11B 108.1 . . ?
C12 C11 H11A 109.6 . . ?
C12 C11 H11B 109.6 . . ?
C11 C12 H12A 109.2 . . ?
C11 C12 H12B 109.2 . . ?
C11 C12 C13 111.9(2) . . ?
H12A C12 H12B 107.9 . . ?
C13 C12 H12A 109.2 . . ?
C13 C12 H12B 109.2 . . ?
C14 C13 C12 120.1(2) . . ?
C14 C13 C18 120.1(2) . . ?
C18 C13 C12 119.8(2) . . ?
C13 C14 C10 122.9(2) . . ?
C13 C14 C15 118.5(2) . . ?
C15 C14 C10 118.5(2) . . ?
C14 C15 H15 119.7 . . ?
C16 C15 C14 120.7(2) . . ?
C16 C15 H15 119.7 . . ?
C15 C16 H16 119.9 . . ?
C17 C16 C15 120.3(3) . . ?
C17 C16 H16 119.9 . . ?
C16 C17 H17 120.4 . . ?
C16 C17 C18 119.2(2) . . ?
C18 C17 H17 120.4 . . ?
C13 C18 H18 119.4 . . ?
C17 C18 C13 121.2(3) . . ?
C17 C18 H18 119.4 . . ?
C20 C19 N2 123.8(2) . . ?
C20 C19 C24 119.3(2) . . ?
C24 C19 N2 116.9(2) . . ?
C19 C20 H20 120.1 . . ?
C19 C20 C21 119.8(3) . . ?
C21 C20 H20 120.1 . . ?
C20 C21 H21 119.6 . . ?
C22 C21 C20 120.8(3) . . ?
C22 C21 H21 119.6 . . ?
C21 C22 H22 120.1 . . ?
C21 C22 C23 119.9(3) . . ?
C23 C22 H22 120.1 . . ?
C22 C23 H23 119.8 . . ?
C22 C23 C24 120.5(3) . . ?
C24 C23 H23 119.8 . . ?
C19 C24 C23 119.7(3) . . ?
C19 C24 H24 120.1 . . ?
C23 C24 H24 120.1 . . ?

loop_
_geom_bond_atom_site_label_1
_geom_bond_atom_site_label_2
_geom_bond_distance
_geom_bond_site_symmetry_2
_geom_bond_publ_flag
O1 C1 1.245(3) . ?
O2 H2 0.8200 . ?
O2 C3 1.342(3) . ?
N1 H1 0.87(3) . ?
N1 C1 1.370(3) . ?
N1 C5 1.373(3) . ?
N2 C10 1.476(3) . ?
N2 C11 1.486(3) . ?
N2 C19 1.454(3) . ?
C1 C2 1.445(3) . ?
C2 C3 1.362(3) . ?
C2 C10 1.522(3) . ?
C3 C4 1.443(3) . ?
C4 C5 1.394(3) . ?
C4 C9 1.408(3) . ?
C5 C6 1.403(3) . ?
C6 H6 0.9300 . ?
C6 C7 1.372(4) . ?
C7 H7 0.9300 . ?
C7 C8 1.389(4) . ?
C8 H8 0.9300 . ?
C8 C9 1.378(4) . ?
C9 H9 0.9300 . ?
C10 H10 0.9800 . ?
C10 C14 1.534(3) . ?
C11 H11A 0.9700 . ?
C11 H11B 0.9700 . ?
C11 C12 1.495(4) . ?
C12 H12A 0.9700 . ?
C12 H12B 0.9700 . ?
C12 C13 1.502(4) . ?
C13 C14 1.382(3) . ?
C13 C18 1.393(4) . ?
C14 C15 1.398(3) . ?
C15 H15 0.9300 . ?
C15 C16 1.391(4) . ?
C16 H16 0.9300 . ?
C16 C17 1.375(4) . ?
C17 H17 0.9300 . ?
C17 C18 1.377(4) . ?
C18 H18 0.9300 . ?
C19 C20 1.380(4) . ?
C19 C24 1.387(4) . ?
C20 H20 0.9300 . ?
C20 C21 1.391(4) . ?
C21 H21 0.9300 . ?
C21 C22 1.361(5) . ?
C22 H22 0.9300 . ?
C22 C23 1.365(5) . ?
C23 H23 0.9300 . ?
C23 C24 1.394(4) . ?
C24 H24 0.9300 . ?

loop_
_geom_hbond_atom_site_label_D
_geom_hbond_atom_site_label_H
_geom_hbond_atom_site_label_A
_geom_hbond_distance_DH
_geom_hbond_distance_HA
_geom_hbond_distance_DA
_geom_hbond_angle_DHA
_geom_hbond_site_symmetry_A
O2 H2 N2 0.82 2.00 2.715(2) 145.8 .
N1 H1 O1 0.87(3) 1.96(3) 2.824(3) 171(3) 3_665

loop_
_geom_torsion_atom_site_label_1
_geom_torsion_atom_site_label_2
_geom_torsion_atom_site_label_3
_geom_torsion_atom_site_label_4
_geom_torsion
_geom_torsion_site_symmetry_1
_geom_torsion_site_symmetry_2
_geom_torsion_site_symmetry_3
_geom_torsion_site_symmetry_4
_geom_torsion_publ_flag
O1 C1 C2 C3 -172.5(2) . . . . ?
O1 C1 C2 C10 9.5(3) . . . . ?
O2 C3 C4 C5 -178.53(17) . . . . ?
O2 C3 C4 C9 1.8(3) . . . . ?
N1 C1 C2 C3 6.9(3) . . . . ?
N1 C1 C2 C10 -171.11(18) . . . . ?
N1 C5 C6 C7 178.9(2) . . . . ?
N2 C10 C14 C13 14.5(3) . . . . ?
N2 C10 C14 C15 -165.6(2) . . . . ?
N2 C11 C12 C13 -50.2(3) . . . . ?
N2 C19 C20 C21 178.0(2) . . . . ?
N2 C19 C24 C23 -178.6(2) . . . . ?
C1 N1 C5 C4 -4.2(3) . . . . ?
C1 N1 C5 C6 176.5(2) . . . . ?
C1 C2 C3 O2 173.54(19) . . . . ?
C1 C2 C3 C4 -8.1(3) . . . . ?
C1 C2 C10 N2 -131.4(2) . . . . ?
C1 C2 C10 C14 106.9(2) . . . . ?
C2 C3 C4 C5 3.0(3) . . . . ?
C2 C3 C4 C9 -176.7(2) . . . . ?
C2 C10 C14 C13 135.6(2) . . . . ?
C2 C10 C14 C15 -44.6(3) . . . . ?
C3 C2 C10 N2 50.6(2) . . . . ?
C3 C2 C10 C14 -71.1(2) . . . . ?
C3 C4 C5 N1 3.1(3) . . . . ?
C3 C4 C5 C6 -177.63(19) . . . . ?
C3 C4 C9 C8 177.5(2) . . . . ?
C4 C5 C6 C7 -0.5(3) . . . . ?
C5 N1 C1 O1 178.6(2) . . . . ?
C5 N1 C1 C2 -0.7(3) . . . . ?
C5 C4 C9 C8 -2.2(3) . . . . ?
C5 C6 C7 C8 -1.1(4) . . . . ?
C6 C7 C8 C9 0.9(4) . . . . ?
C7 C8 C9 C4 0.8(4) . . . . ?
C9 C4 C5 N1 -177.23(19) . . . . ?
C9 C4 C5 C6 2.1(3) . . . . ?
C10 N2 C11 C12 68.4(3) . . . . ?
C10 N2 C19 C20 18.8(3) . . . . ?
C10 N2 C19 C24 -161.48(19) . . . . ?
C10 C2 C3 O2 -8.5(3) . . . . ?
C10 C2 C3 C4 169.84(18) . . . . ?
C10 C14 C15 C16 178.2(2) . . . . ?
C11 N2 C10 C2 -169.57(18) . . . . ?
C11 N2 C10 C14 -47.9(2) . . . . ?
C11 N2 C19 C20 -107.3(3) . . . . ?
C11 N2 C19 C24 72.4(3) . . . . ?
C11 C12 C13 C14 16.8(4) . . . . ?
C11 C12 C13 C18 -163.0(3) . . . . ?
C12 C13 C14 C10 1.1(4) . . . . ?
C12 C13 C14 C15 -178.8(2) . . . . ?
C12 C13 C18 C17 -179.0(3) . . . . ?
C13 C14 C15 C16 -1.9(4) . . . . ?
C14 C13 C18 C17 1.3(4) . . . . ?
C14 C15 C16 C17 0.6(4) . . . . ?
C15 C16 C17 C18 1.6(4) . . . . ?
C16 C17 C18 C13 -2.5(4) . . . . ?
C18 C13 C14 C10 -179.2(2) . . . . ?
C18 C13 C14 C15 1.0(3) . . . . ?
C19 N2 C10 C2 64.0(2) . . . . ?
C19 N2 C10 C14 -174.27(17) . . . . ?
C19 N2 C11 C12 -163.6(2) . . . . ?
C19 C20 C21 C22 1.1(4) . . . . ?
C20 C19 C24 C23 1.1(4) . . . . ?
C20 C21 C22 C23 0.0(5) . . . . ?
C21 C22 C23 C24 -0.6(5) . . . . ?
C22 C23 C24 C19 0.1(4) . . . . ?
C24 C19 C20 C21 -1.7(4) . . . . ?
